data_8103981
loop_
_publ_author_name
'Thiele, G.'
'Armbruster, M.'

_publ_section_title
;
 Crystal structure of thallium tetrabromoferrate(III), TlFeBr4
;
_journal_name_full 'Zeitschrift fuer Kristallographie (149,1979-)'
_journal_page_first 689
_journal_page_last 689
_journal_volume 210
_journal_year 1995
_chemical_formula_sum 'Br4 Fe Tl'
_chemical_name_systematic 'Tl (Fe Br4)'
_space_group_IT_number 52
_symmetry_space_group_name_Hall '-P 2a 2bc'
_symmetry_space_group_name_H-M 'P n n a'
_cell_angle_alpha 90
_cell_angle_beta 90
_cell_angle_gamma 90
_cell_formula_units_Z 4
_cell_length_a 7.773
_cell_length_b 10.275
_cell_length_c 10.191
_cell_volume 813.930
_citation_journal_id_ASTM ZEKRDZ
_cod_data_source_file Thiele_ZEKRDZ_1995_1834.cif
_cod_data_source_block Br4Fe1Tl1
_cod_original_cell_volume 813.9304
_cod_original_formula_sum 'Br4 Fe1 Tl1'
_cod_database_code 8103981

loop_
_symmetry_equiv_pos_as_xyz
x,y,z
-x+1/2,-y,z
x,-y+1/2,-z+1/2
-x+1/2,y+1/2,-z+1/2
-x,-y,-z
x-1/2,y,-z
-x,y-1/2,z-1/2
x-1/2,-y-1/2,z-1/2

loop_
_atom_site_label
_atom_site_type_symbol
_atom_site_fract_x
_atom_site_fract_y
_atom_site_fract_z
_atom_site_occupancy
_atom_site_U_iso_or_equiv
Br1 Br-1 0.3321 0.1798 0.0527 1 0.0
Br2 Br-1 0.01 0.0458 0.3183 1 0.0
Tl1 Tl+1 0.6708 0.25 0.25 1 0.0
Fe1 Fe+3 0.25 0 0.1828 1 0.0
